data_7237742
loop_
_publ_author_name
'Chen, Cheng'
'Lu, Hai-Yan'
'Wang, Yin-Feng'
'Li, Meng'
'Shen, Yi-Fan'
'Chen, Chuan-Feng'

_publ_section_title
;
 Naphthyridine-based thermally activated delayed fluorescence emitters for
 multi-color organic light-emitting diodes with low efficiency roll-off
;
_journal_issue 16
_journal_name_full 'Journal of Materials Chemistry C'
_journal_page_first 4673
_journal_paper_doi 10.1039/C9TC00503J
_journal_volume 7
_journal_year 2019
_chemical_formula_moiety 'C32 H20 N4 O2'
_chemical_formula_sum 'C32 H20 N4 O2'
_chemical_formula_weight 492.52
_space_group_crystal_system monoclinic
_space_group_IT_number 4
_space_group_name_Hall 'P 2yb'
_space_group_name_H-M_alt 'P 1 21 1'
_atom_sites_solution_hydrogens geom
_audit_creation_date 2019-01-04
_audit_creation_method
;
Olex2 1.2
(compiled 2018.05.29 svn.r3508 for OlexSys, GUI svn.r5506)
;
_audit_update_record
;
2019-01-24 deposited with the CCDC.	2019-03-19 downloaded from the CCDC.
;
_cell_angle_alpha 90
_cell_angle_beta 104.8480(10)
_cell_angle_gamma 90
_cell_formula_units_Z 2
_cell_length_a 9.84880(10)
_cell_length_b 7.41860(10)
_cell_length_c 16.2441(2)
_cell_measurement_reflns_used 16007
_cell_measurement_temperature 169.99(10)
_cell_measurement_theta_max 75.3840
_cell_measurement_theta_min 2.7990
_cell_volume 1147.23(2)
_computing_cell_refinement 'CrysAlisPro 1.171.40.14e (Rigaku OD, 2018)'
_computing_data_collection 'CrysAlisPro 1.171.40.14e (Rigaku OD, 2018)'
_computing_data_reduction 'CrysAlisPro 1.171.40.14e (Rigaku OD, 2018)'
_computing_molecular_graphics 'Olex2 (Dolomanov et al., 2009)'
_computing_publication_material 'Olex2 (Dolomanov et al., 2009)'
_computing_structure_refinement 'ShelXL (Sheldrick, 2015)'
_computing_structure_solution 'SHELXT 2018/2 (Sheldrick, 2018)'
_diffrn_ambient_environment N~2~
_diffrn_ambient_temperature 169.99(10)
_diffrn_detector 'CCD plate'
_diffrn_detector_type HyPix
_diffrn_measured_fraction_theta_full 0.999
_diffrn_measured_fraction_theta_max 0.968
_diffrn_measurement_details
;
List of Runs (angles in degrees, time in seconds):

  # Type    Start    End  Width  t~exp~   \w     \q     \k     \f   Frames
#--------------------------------------------------------------------------
  1  \w    -27.00  60.00   0.50    1.00    --   47.20 -19.00 -90.00  174
  2  \w     31.00 126.00   0.50    1.20    --  103.25 -77.00   0.00  190
  3  \w     91.00 169.00   0.50    1.20    --  103.25  30.00 -60.00  156
  4  \w     87.00 169.00   0.50    1.20    --  103.25  61.00  30.00  164
  5  \w     84.00 169.00   0.50    1.20    --  103.25 114.00 -55.00  170
  6  \w     47.00 120.00   0.50    1.00    --   47.20 173.00  84.00  146
  7  \w     25.00 120.00   0.50    1.00    --   47.20  77.00 -30.00  190
  8  \w     28.00 116.00   0.50    1.20    --  103.25 -30.00-180.00  176
  9  \w     31.00 112.00   0.50    1.20    --  103.25-114.00-145.00  162
 10  \w     31.00 109.00   0.50    1.20    --  103.25 -94.00 -90.00  156
 11  \w     40.00 152.00   0.50    1.20    --  103.25-173.00  73.00  224
 12  \w     31.00 109.00   0.50    1.20    --  103.25 -94.00  60.00  156
 13  \w      9.00  89.00   0.50    1.00    --   47.20-114.00-145.00  160
 14  \w     32.00 120.00   0.50    1.00    --   47.20  57.00-120.00  176
 15  \w    -88.00  -2.00   0.50    1.00    --  -47.20 114.00 -55.00  172
 16  \w   -121.00 -34.00   0.50    1.00    --  -47.20 173.00  84.00  174
 17  \w   -112.00 -26.00   0.50    1.20    --  -99.00 114.00 -55.00  172
 18  \w   -112.00 -24.00   0.50    1.20    --  -99.00  30.00-120.00  176
 19  \w   -115.00 -26.00   0.50    1.20    --  -99.00  61.00 -30.00  178
 20  \w   -115.00 -26.00   0.50    1.20    --  -99.00  61.00 150.00  178
 21  \w   -120.00 -24.00   0.50    1.00    --  -47.20 -77.00 150.00  192
 22  \w   -120.00 -41.00   0.50    1.00    --  -47.20-173.00  73.00  158
 23  \w   -120.00 -71.00   0.50    1.00    --  -47.20-125.00 -30.00   98
 24  \w   -120.00 -71.00   0.50    1.00    --  -47.20-125.00 -90.00   98
 25  \w   -120.00 -71.00   0.50    1.00    --  -47.20-125.00-120.00   98
 26  \w   -120.00 -71.00   0.50    1.00    --  -47.20-125.00-180.00   98
 27  \w   -168.00 -78.00   0.50    1.20    --  -99.00-114.00-145.00  180
 28  \w   -168.00 -81.00   0.50    1.20    --  -99.00 -94.00 -30.00  174
 29  \w   -168.00 -81.00   0.50    1.20    --  -99.00 -94.00  90.00  174
 30  \w   -168.00 -86.00   0.50    1.20    --  -99.00 -30.00 120.00  164
 31  \w   -151.00 -34.00   0.50    1.20    --  -99.00 173.00  84.00  234
;
_diffrn_measurement_device 'four-circle diffractometer'
_diffrn_measurement_device_type 'XtaLAB Synergy R, HyPix'
_diffrn_measurement_method '\w scans'
_diffrn_orient_matrix_type 'CrysAlisPro convention (1999,Acta A55,543-557)'
_diffrn_orient_matrix_UB_11 -0.0540532000
_diffrn_orient_matrix_UB_12 0.0386454000
_diffrn_orient_matrix_UB_13 0.0792311000
_diffrn_orient_matrix_UB_21 0.0374347000
_diffrn_orient_matrix_UB_22 0.2007032000
_diffrn_orient_matrix_UB_23 -0.0046719000
_diffrn_orient_matrix_UB_31 -0.1479243000
_diffrn_orient_matrix_UB_32 0.0366759000
_diffrn_orient_matrix_UB_33 -0.0576231000
_diffrn_radiation_monochromator mirror
_diffrn_radiation_probe x-ray
_diffrn_radiation_type CuK\a
_diffrn_radiation_wavelength 1.54184
_diffrn_reflns_av_R_equivalents 0.0236
_diffrn_reflns_av_unetI/netI 0.0116
_diffrn_reflns_Laue_measured_fraction_full 0.999
_diffrn_reflns_Laue_measured_fraction_max 0.968
_diffrn_reflns_limit_h_max 11
_diffrn_reflns_limit_h_min -12
_diffrn_reflns_limit_k_max 8
_diffrn_reflns_limit_k_min -8
_diffrn_reflns_limit_l_max 20
_diffrn_reflns_limit_l_min -20
_diffrn_reflns_number 21203
_diffrn_reflns_point_group_measured_fraction_full 0.995
_diffrn_reflns_point_group_measured_fraction_max 0.950
_diffrn_reflns_theta_full 67.684
_diffrn_reflns_theta_max 75.158
_diffrn_reflns_theta_min 2.814
_diffrn_source 'Rotating-anode X-ray tube'
_diffrn_source_type 'PhotonJet R (Cu) X-ray Source'
_exptl_absorpt_coefficient_mu 0.730
_exptl_absorpt_correction_T_max 1.00000
_exptl_absorpt_correction_T_min 0.77008
_exptl_absorpt_correction_type multi-scan
_exptl_absorpt_process_details
;
CrysAlisPro 1.171.40.14e (Rigaku Oxford Diffraction, 2018)
Empirical absorption correction using spherical harmonics,
 implemented in SCALE3 ABSPACK scaling algorithm.
;
_exptl_crystal_colour yellow
_exptl_crystal_density_diffrn 1.426
_exptl_crystal_description plate
_exptl_crystal_F_000 512
_exptl_crystal_size_max 0.3
_exptl_crystal_size_mid 0.15
_exptl_crystal_size_min 0.1
_refine_diff_density_max 0.114
_refine_diff_density_min -0.250
_refine_diff_density_rms 0.046
_refine_ls_abs_structure_details
;
 Flack x determined using 1962 quotients [(I+)-(I-)]/[(I+)+(I-)]
 (Parsons, Flack and Wagner, Acta Cryst. B69 (2013) 249-259).
;
_refine_ls_abs_structure_Flack 0.04(4)
_refine_ls_extinction_method none
_refine_ls_goodness_of_fit_ref 1.067
_refine_ls_hydrogen_treatment constr
_refine_ls_matrix_type full
_refine_ls_number_parameters 343
_refine_ls_number_reflns 4517
_refine_ls_number_restraints 1
_refine_ls_restrained_S_all 1.067
_refine_ls_R_factor_all 0.0325
_refine_ls_R_factor_gt 0.0320
_refine_ls_shift/su_max 0.001
_refine_ls_shift/su_mean 0.000
_refine_ls_structure_factor_coef Fsqd
_refine_ls_weighting_details 'w=1/[\s^2^(Fo^2^)+(0.0524P)^2^+0.1591P] where P=(Fo^2^+2Fc^2^)/3'
_refine_ls_weighting_scheme calc
_refine_ls_wR_factor_gt 0.0803
_refine_ls_wR_factor_ref 0.0810
_reflns_Friedel_coverage 0.816
_reflns_Friedel_fraction_full 0.990
_reflns_Friedel_fraction_max 0.928
_reflns_number_gt 4441
_reflns_number_total 4517
_reflns_threshold_expression 'I > 2\s(I)'
_cod_data_source_file c9tc00503j2.cif
_cod_data_source_block tx257
_cod_database_code 7237742
_shelx_shelxl_version_number 2016/6
_chemical_oxdiff_formula CHN
_shelx_space_group_comment
;
The symmetry employed for this shelxl refinement is uniquely defined
by the following loop, which should always be used as a source of
symmetry information in preference to the above space-group names.
They are only intended as comments.
;
_reflns_odcompleteness_completeness 100.00
_reflns_odcompleteness_iscentric 1
_reflns_odcompleteness_theta 66.97
_olex2_refinement_description
;
1. Fixed Uiso
 At 1.2 times of:
  All C(H) groups
2.a Aromatic/amide H refined with riding coordinates:
 C3(H3), C4(H4), C5(H5), C6(H6), C9(H9), C10(H10), C11(H11), C12(H12),
 C14(H14), C15(H15), C19(H19), C20(H20), C23(H23), C24(H24), C25(H25), C26(H26),
  C29(H29), C30(H30), C31(H31), C32(H32)
;
_olex2_submission_special_instructions 'No special instructions were received'
_oxdiff_exptl_absorpt_empirical_details
;
Empirical correction (ABSPACK) includes:
- Absorption correction using spherical harmonics
- Frame scaling
;
_oxdiff_exptl_absorpt_empirical_full_max 1.461
_oxdiff_exptl_absorpt_empirical_full_min 0.640

loop_
_space_group_symop_operation_xyz
'x, y, z'
'-x, y+1/2, -z'

loop_
_atom_site_label
_atom_site_type_symbol
_atom_site_fract_x
_atom_site_fract_y
_atom_site_fract_z
_atom_site_U_iso_or_equiv
_atom_site_adp_type
_atom_site_occupancy
_atom_site_site_symmetry_order
_atom_site_calc_flag
_atom_site_refinement_flags_posn
O1 O 0.59049(13) 0.42504(19) 0.98931(7) 0.0273(3) Uani 1 1 d .
O2 O 0.22914(13) 0.4276(2) 0.25457(7) 0.0296(3) Uani 1 1 d .
N1 N 0.64984(15) 0.5745(2) 0.84645(8) 0.0223(3) Uani 1 1 d .
N2 N 0.59816(15) 0.5412(2) 0.69984(9) 0.0221(3) Uani 1 1 d .
N3 N 0.52960(15) 0.5011(2) 0.55522(9) 0.0227(3) Uani 1 1 d .
N4 N 0.43883(15) 0.4496(2) 0.41012(8) 0.0245(3) Uani 1 1 d .
C1 C 0.71823(18) 0.5089(2) 0.99736(10) 0.0234(3) Uani 1 1 d .
C2 C 0.75017(18) 0.5879(2) 0.92689(10) 0.0225(3) Uani 1 1 d .
C3 C 0.87642(19) 0.6809(3) 0.93785(11) 0.0259(4) Uani 1 1 d .
H3 H 0.896402 0.741560 0.892244 0.031 Uiso 1 1 calc R
C4 C 0.9723(2) 0.6826(3) 1.01717(11) 0.0297(4) Uani 1 1 d .
H4 H 1.057739 0.741915 1.024191 0.036 Uiso 1 1 calc R
C5 C 0.9415(2) 0.5964(3) 1.08604(11) 0.0302(4) Uani 1 1 d .
H5 H 1.007249 0.595338 1.138607 0.036 Uiso 1 1 calc R
C6 C 0.8131(2) 0.5118(3) 1.07660(11) 0.0276(4) Uani 1 1 d .
H6 H 0.790806 0.457514 1.123067 0.033 Uiso 1 1 calc R
C7 C 0.48114(18) 0.4916(2) 0.92423(10) 0.0238(3) Uani 1 1 d .
C8 C 0.50706(18) 0.5682(2) 0.85155(11) 0.0223(3) Uani 1 1 d .
C9 C 0.39328(19) 0.6315(3) 0.78841(11) 0.0272(4) Uani 1 1 d .
H9 H 0.407831 0.689701 0.740689 0.033 Uiso 1 1 calc R
C10 C 0.25754(19) 0.6070(3) 0.79726(12) 0.0329(4) Uani 1 1 d .
H10 H 0.181363 0.644148 0.753854 0.039 Uiso 1 1 calc R
C11 C 0.2343(2) 0.5284(3) 0.86945(13) 0.0344(4) Uani 1 1 d .
H11 H 0.143066 0.513272 0.874476 0.041 Uiso 1 1 calc R
C12 C 0.3467(2) 0.4720(3) 0.93428(12) 0.0297(4) Uani 1 1 d .
H12 H 0.332107 0.421810 0.983768 0.036 Uiso 1 1 calc R
C13 C 0.69017(17) 0.5182(2) 0.77365(10) 0.0205(3) Uani 1 1 d .
C14 C 0.82422(17) 0.4364(3) 0.78203(10) 0.0243(4) Uani 1 1 d .
H14 H 0.887407 0.425305 0.835210 0.029 Uiso 1 1 calc R
C15 C 0.85788(17) 0.3751(3) 0.71097(11) 0.0253(4) Uani 1 1 d .
H15 H 0.945013 0.322258 0.715158 0.030 Uiso 1 1 calc R
C16 C 0.76014(17) 0.3917(3) 0.63055(11) 0.0233(3) Uani 1 1 d .
C17 C 0.63102(17) 0.4766(2) 0.62891(10) 0.0213(3) Uani 1 1 d .
C18 C 0.55013(17) 0.4316(2) 0.48500(10) 0.0226(3) Uani 1 1 d .
C19 C 0.67292(18) 0.3364(3) 0.48087(11) 0.0269(4) Uani 1 1 d .
H19 H 0.681475 0.286336 0.429965 0.032 Uiso 1 1 calc R
C20 C 0.77820(18) 0.3204(3) 0.55366(11) 0.0272(4) Uani 1 1 d .
H20 H 0.861539 0.262675 0.552562 0.033 Uiso 1 1 calc R
C21 C 0.46681(19) 0.5056(2) 0.33262(10) 0.0241(3) Uani 1 1 d .
C22 C 0.36170(18) 0.4911(2) 0.25682(11) 0.0242(3) Uani 1 1 d .
C23 C 0.3850(2) 0.5389(3) 0.17904(11) 0.0297(4) Uani 1 1 d .
H23 H 0.313413 0.527061 0.129342 0.036 Uiso 1 1 calc R
C24 C 0.5151(2) 0.6044(3) 0.17550(12) 0.0325(4) Uani 1 1 d .
H24 H 0.532718 0.632164 0.123357 0.039 Uiso 1 1 calc R
C25 C 0.6185(2) 0.6280(3) 0.25026(13) 0.0337(4) Uani 1 1 d .
H25 H 0.704909 0.676086 0.248440 0.040 Uiso 1 1 calc R
C26 C 0.5947(2) 0.5807(3) 0.32829(11) 0.0296(4) Uani 1 1 d .
H26 H 0.664867 0.599275 0.378122 0.035 Uiso 1 1 calc R
C27 C 0.29754(18) 0.4105(3) 0.40950(10) 0.0242(3) Uani 1 1 d .
C28 C 0.19652(18) 0.4046(3) 0.33154(11) 0.0259(4) Uani 1 1 d .
C29 C 0.0570(2) 0.3719(3) 0.32680(12) 0.0367(5) Uani 1 1 d .
H29 H -0.008528 0.373542 0.274150 0.044 Uiso 1 1 calc R
C30 C 0.0136(2) 0.3367(4) 0.39938(14) 0.0503(6) Uani 1 1 d .
H30 H -0.080516 0.314733 0.396268 0.060 Uiso 1 1 calc R
C31 C 0.1130(2) 0.3347(4) 0.47703(13) 0.0488(6) Uani 1 1 d .
H31 H 0.085626 0.307543 0.526310 0.059 Uiso 1 1 calc R
C32 C 0.25238(19) 0.3725(3) 0.48229(12) 0.0355(5) Uani 1 1 d .
H32 H 0.317096 0.372722 0.535230 0.043 Uiso 1 1 calc R

loop_
_atom_site_aniso_label
_atom_site_aniso_U_11
_atom_site_aniso_U_22
_atom_site_aniso_U_33
_atom_site_aniso_U_23
_atom_site_aniso_U_13
_atom_site_aniso_U_12
O1 0.0302(6) 0.0304(6) 0.0212(5) 0.0053(5) 0.0063(5) -0.0033(5)
O2 0.0270(6) 0.0435(8) 0.0166(5) -0.0007(6) 0.0024(5) -0.0019(6)
N1 0.0213(7) 0.0292(7) 0.0157(6) 0.0004(6) 0.0036(5) 0.0009(6)
N2 0.0218(7) 0.0268(8) 0.0174(6) 0.0001(6) 0.0048(5) 0.0006(6)
N3 0.0222(6) 0.0283(7) 0.0170(6) 0.0001(6) 0.0040(5) 0.0005(6)
N4 0.0221(7) 0.0359(9) 0.0151(6) -0.0003(6) 0.0041(5) -0.0027(6)
C1 0.0279(8) 0.0230(8) 0.0195(7) -0.0020(7) 0.0065(6) 0.0004(7)
C2 0.0264(8) 0.0240(8) 0.0164(7) -0.0002(7) 0.0044(6) 0.0021(7)
C3 0.0290(9) 0.0267(9) 0.0221(8) 0.0003(7) 0.0066(7) -0.0025(7)
C4 0.0304(9) 0.0309(9) 0.0255(9) -0.0036(8) 0.0031(7) -0.0038(8)
C5 0.0356(10) 0.0318(10) 0.0190(8) -0.0039(7) -0.0007(7) 0.0014(8)
C6 0.0375(9) 0.0279(9) 0.0175(7) 0.0006(7) 0.0074(7) 0.0033(8)
C7 0.0281(8) 0.0228(8) 0.0209(7) -0.0028(7) 0.0069(6) -0.0010(7)
C8 0.0246(8) 0.0221(8) 0.0213(8) -0.0029(6) 0.0079(6) -0.0002(6)
C9 0.0279(9) 0.0301(9) 0.0244(8) 0.0012(7) 0.0080(7) 0.0050(7)
C10 0.0247(8) 0.0380(11) 0.0352(10) -0.0003(9) 0.0066(7) 0.0072(8)
C11 0.0259(9) 0.0384(11) 0.0419(10) -0.0049(9) 0.0143(8) 0.0000(8)
C12 0.0340(9) 0.0304(10) 0.0292(8) -0.0032(7) 0.0161(7) -0.0041(7)
C13 0.0214(8) 0.0226(8) 0.0173(7) 0.0015(6) 0.0047(6) -0.0023(6)
C14 0.0222(8) 0.0305(9) 0.0184(7) 0.0015(7) 0.0016(6) 0.0000(7)
C15 0.0190(7) 0.0318(9) 0.0245(8) -0.0001(7) 0.0041(6) 0.0021(7)
C16 0.0198(7) 0.0285(9) 0.0215(8) -0.0014(7) 0.0053(6) -0.0022(7)
C17 0.0201(7) 0.0250(9) 0.0187(7) 0.0002(6) 0.0047(6) -0.0019(6)
C18 0.0224(8) 0.0285(9) 0.0170(7) 0.0004(7) 0.0055(6) -0.0031(7)
C19 0.0260(8) 0.0365(10) 0.0207(8) -0.0063(7) 0.0104(7) -0.0030(7)
C20 0.0209(8) 0.0364(10) 0.0258(8) -0.0034(8) 0.0085(7) -0.0002(7)
C21 0.0299(8) 0.0259(8) 0.0178(7) -0.0018(7) 0.0085(7) -0.0006(7)
C22 0.0278(8) 0.0252(8) 0.0197(8) -0.0011(7) 0.0064(7) 0.0010(7)
C23 0.0411(10) 0.0283(9) 0.0202(8) 0.0008(7) 0.0086(7) 0.0049(8)
C24 0.0499(11) 0.0277(9) 0.0250(9) 0.0031(7) 0.0187(8) 0.0012(9)
C25 0.0421(11) 0.0318(10) 0.0321(9) -0.0016(8) 0.0186(8) -0.0088(8)
C26 0.0335(9) 0.0321(10) 0.0242(8) -0.0039(8) 0.0093(7) -0.0082(8)
C27 0.0227(8) 0.0288(9) 0.0203(7) -0.0002(7) 0.0044(6) -0.0033(7)
C28 0.0272(8) 0.0298(9) 0.0202(7) -0.0002(7) 0.0052(6) -0.0030(7)
C29 0.0255(9) 0.0527(13) 0.0286(9) 0.0004(9) 0.0009(7) -0.0081(9)
C30 0.0259(9) 0.0864(19) 0.0385(11) 0.0024(12) 0.0081(8) -0.0172(11)
C31 0.0335(10) 0.0860(19) 0.0287(9) 0.0066(11) 0.0115(8) -0.0183(12)
C32 0.0276(9) 0.0557(13) 0.0215(8) 0.0032(8) 0.0035(7) -0.0106(9)

loop_
_atom_type_symbol
_atom_type_description
_atom_type_scat_dispersion_real
_atom_type_scat_dispersion_imag
_atom_type_scat_source
C C 0.0181 0.0091 'International Tables Vol C Tables 4.2.6.8 and 6.1.1.4'
H H 0.0000 0.0000 'International Tables Vol C Tables 4.2.6.8 and 6.1.1.4'
N N 0.0311 0.0180 'International Tables Vol C Tables 4.2.6.8 and 6.1.1.4'
O O 0.0492 0.0322 'International Tables Vol C Tables 4.2.6.8 and 6.1.1.4'

loop_
_geom_angle_atom_site_label_1
_geom_angle_atom_site_label_2
_geom_angle_atom_site_label_3
_geom_angle
C1 O1 C7 114.91(13)
C28 O2 C22 117.20(13)
C2 N1 C8 114.20(13)
C13 N1 C2 120.91(14)
C13 N1 C8 122.25(14)
C13 N2 C17 117.92(14)
C18 N3 C17 118.04(15)
C21 N4 C18 120.34(13)
C21 N4 C27 117.84(14)
C27 N4 C18 121.82(13)
O1 C1 C2 120.31(14)
O1 C1 C6 118.50(15)
C6 C1 C2 121.18(16)
C1 C2 N1 118.35(15)
C1 C2 C3 119.06(15)
C3 C2 N1 122.56(15)
C4 C3 C2 119.72(16)
C5 C4 C3 120.41(17)
C6 C5 C4 120.11(16)
C1 C6 C5 119.33(16)
C8 C7 O1 120.98(14)
C12 C7 O1 116.80(15)
C12 C7 C8 122.18(16)
C7 C8 N1 117.33(15)
C7 C8 C9 118.33(15)
C9 C8 N1 124.33(15)
C8 C9 C10 119.51(17)
C11 C10 C9 121.01(17)
C10 C11 C12 120.04(16)
C11 C12 C7 118.82(16)
N1 C13 C14 120.02(14)
N2 C13 N1 116.86(14)
N2 C13 C14 123.10(14)
C15 C14 C13 118.85(14)
C14 C15 C16 119.91(15)
C17 C16 C15 116.87(14)
C20 C16 C15 125.09(15)
C20 C16 C17 117.90(15)
N2 C17 C16 123.29(14)
N3 C17 N2 114.68(14)
N3 C17 C16 122.03(14)
N3 C18 N4 116.75(15)
N3 C18 C19 124.03(15)
C19 C18 N4 119.18(14)
C20 C19 C18 118.12(15)
C19 C20 C16 119.68(16)
C22 C21 N4 119.47(15)
C22 C21 C26 117.49(15)
C26 C21 N4 123.02(15)
O2 C22 C21 122.19(14)
O2 C22 C23 116.09(15)
C23 C22 C21 121.72(17)
C24 C23 C22 119.89(17)
C25 C24 C23 119.28(16)
C24 C25 C26 120.69(18)
C25 C26 C21 120.76(17)
C28 C27 N4 118.84(14)
C32 C27 N4 124.09(15)
C32 C27 C28 117.04(15)
O2 C28 C27 122.75(15)
C29 C28 O2 115.59(15)
C29 C28 C27 121.65(15)
C30 C29 C28 120.58(17)
C29 C30 C31 118.69(18)
C32 C31 C30 120.88(18)
C31 C32 C27 121.07(17)

loop_
_geom_bond_atom_site_label_1
_geom_bond_atom_site_label_2
_geom_bond_distance
O1 C1 1.379(2)
O1 C7 1.392(2)
O2 C22 1.380(2)
O2 C28 1.379(2)
N1 C2 1.425(2)
N1 C8 1.430(2)
N1 C13 1.404(2)
N2 C13 1.316(2)
N2 C17 1.361(2)
N3 C17 1.360(2)
N3 C18 1.314(2)
N4 C18 1.420(2)
N4 C21 1.418(2)
N4 C27 1.419(2)
C1 C2 1.392(2)
C1 C6 1.383(2)
C2 C3 1.393(2)
C3 C4 1.389(2)
C4 C5 1.388(3)
C5 C6 1.385(3)
C7 C8 1.391(2)
C7 C12 1.383(2)
C8 C9 1.392(2)
C9 C10 1.393(2)
C10 C11 1.380(3)
C11 C12 1.382(3)
C13 C14 1.427(2)
C14 C15 1.358(2)
C15 C16 1.416(2)
C16 C17 1.413(2)
C16 C20 1.409(2)
C18 C19 1.417(2)
C19 C20 1.363(2)
C21 C22 1.395(2)
C21 C26 1.396(2)
C22 C23 1.387(2)
C23 C24 1.386(3)
C24 C25 1.381(3)
C25 C26 1.392(2)
C27 C28 1.396(2)
C27 C32 1.395(2)
C28 C29 1.378(2)
C29 C30 1.378(3)
C30 C31 1.384(3)
C31 C32 1.382(3)
